data_4320010
loop_
_publ_author_name
'Aibing Xia'
'Paul R. Sharp'

_publ_contact_author
;
  Paul R. Sharp
  Department of Chemistry
  University of Missouri
  Columbia, MO  65211
;
_publ_contact_author_email SharpP@missouri.edu
_publ_contact_author_fax 573-882-2754
_publ_contact_author_phone 573-882-7715
_publ_section_title
;
 Platinum(II) Hydrazido Complexes
;
_journal_name_full 'Inorganic Chemistry'
_journal_page_first 4016
_journal_page_last 4021
_journal_paper_doi 10.1021/ic001432d
_journal_volume 40
_journal_year 2001
_chemical_formula_moiety (dppp)2Pt2(OH)(NHNMe2)(OTf)2.CH2Cl2
_chemical_formula_sum 'C59 H62 Cl2 F6 N2 O7 P4 Pt2 S2'
_chemical_formula_weight 1674.19
_chemical_melting_point 220
_chemical_name_systematic
;
  ?
;
_space_group_IT_number 2
_symmetry_cell_setting triclinic
_symmetry_space_group_name_Hall '-P 1'
_symmetry_space_group_name_H-M 'P -1'
_atom_sites_solution_hydrogens geom
_atom_sites_solution_primary direct
_atom_sites_solution_secondary difmap
_audit_creation_method SHELXL-97
_cell_angle_alpha 87.121(3)
_cell_angle_beta 89.997(4)
_cell_angle_gamma 84.728(3)
_cell_formula_units_Z 2
_cell_length_a 12.910(3)
_cell_length_b 13.927(3)
_cell_length_c 17.587(3)
_cell_measurement_temperature 173(2)
_cell_volume 3144.7(11)
_computing_cell_refinement 'SMART (Bruker, 1998)'
_computing_data_collection 'SMART (Bruker, 1998)'
_computing_data_reduction 'SAINT (Bruker, 1998)'
_computing_molecular_graphics
;
  ORTEP (Johnson, 1976), ORTEP 3 for Windows
  L. J. Farrugia, 1997'
;
_computing_publication_material 'CIFTAB (Sheldrick, 1997)'
_computing_structure_refinement
;
  SHELXL-97 (Sheldrick, 1997), L. J. Barbour, X-Seed - Graphical Interface to
  SHELX-97 and POV-Ray, 1999
;
_computing_structure_solution 'SHELXS-97 (Sheldrick, 1990)'
_diffrn_ambient_temperature 173(2)
_diffrn_measured_fraction_theta_full 0.966
_diffrn_measured_fraction_theta_max 0.966
_diffrn_measurement_device_type 'CCD area detector'
_diffrn_measurement_method 'phi and omega scans'
_diffrn_radiation_monochromator graphite
_diffrn_radiation_source 'fine-focus sealed tube'
_diffrn_radiation_type MoK\a
_diffrn_radiation_wavelength 0.71073
_diffrn_reflns_av_R_equivalents 0.0752
_diffrn_reflns_av_sigmaI/netI 0.0642
_diffrn_reflns_limit_h_max 16
_diffrn_reflns_limit_h_min -16
_diffrn_reflns_limit_k_max 17
_diffrn_reflns_limit_k_min -17
_diffrn_reflns_limit_l_max 21
_diffrn_reflns_limit_l_min -22
_diffrn_reflns_number 24678
_diffrn_reflns_theta_full 27.17
_diffrn_reflns_theta_max 27.17
_diffrn_reflns_theta_min 1.47
_exptl_absorpt_coefficient_mu 4.767
_exptl_crystal_colour yellow
_exptl_crystal_density_diffrn 1.768
_exptl_crystal_density_method 'not measured'
_exptl_crystal_description 'rect block'
_exptl_crystal_F_000 1644
_exptl_crystal_size_max 0.2
_exptl_crystal_size_mid 0.2
_exptl_crystal_size_min 0.4
_refine_diff_density_max 3.125
_refine_diff_density_min -2.398
_refine_diff_density_rms 0.249
_refine_ls_extinction_method none
_refine_ls_goodness_of_fit_ref 1.056
_refine_ls_hydrogen_treatment mixed
_refine_ls_matrix_type full
_refine_ls_number_parameters 759
_refine_ls_number_reflns 13508
_refine_ls_number_restraints 0
_refine_ls_restrained_S_all 1.056
_refine_ls_R_factor_all 0.0610
_refine_ls_R_factor_gt 0.0530
_refine_ls_shift/su_max 0.003
_refine_ls_shift/su_mean 0.001
_refine_ls_structure_factor_coef Fsqd
_refine_ls_weighting_details 'calc w=1/[\s^2^(Fo^2^)+(0.1000P)^2^+0.0000P] where P=(Fo^2^+2Fc^2^)/3'
_refine_ls_weighting_scheme calc
_refine_ls_wR_factor_gt 0.1399
_refine_ls_wR_factor_ref 0.1450
_reflns_number_gt 11340
_reflns_number_total 13508
_reflns_threshold_expression >2sigma(I)
_cod_data_source_file ic001432d_3.cif
_cod_data_source_block (dppp)2Pt2(OH)(NHNMe2)(OTf)2(2)
_cod_database_code 4320010

loop_
_symmetry_equiv_pos_as_xyz
'x, y, z'
'-x, -y, -z'

loop_
_atom_site_label
_atom_site_type_symbol
_atom_site_fract_x
_atom_site_fract_y
_atom_site_fract_z
_atom_site_U_iso_or_equiv
_atom_site_adp_type
_atom_site_occupancy
_atom_site_symmetry_multiplicity
_atom_site_calc_flag
_atom_site_refinement_flags
_atom_site_disorder_assembly
_atom_site_disorder_group
Pt1 Pt 0.259803(16) 0.115474(15) 0.258244(12) 0.01828(8) Uani 1 1 d . . .
Pt2 Pt 0.130784(16) 0.311436(14) 0.273161(12) 0.01718(8) Uani 1 1 d . . .
P1 P 0.37394(12) 0.07763(11) 0.16471(9) 0.0221(3) Uani 1 1 d . . .
P3 P 0.11905(12) 0.44433(11) 0.19341(9) 0.0209(3) Uani 1 1 d . . .
P4 P 0.08929(11) 0.39430(10) 0.37431(8) 0.0175(3) Uani 1 1 d . . .
C6G C 0.2449(6) 0.5776(5) 0.1273(5) 0.0419(19) Uani 1 1 d . . .
H6G H 0.1868 0.6010 0.0984 0.050 Uiso 1 1 calc R . .
C6P C -0.0028(5) 0.5011(4) 0.3582(4) 0.0237(12) Uani 1 1 d . . .
H6P1 H -0.0688 0.4807 0.3419 0.028 Uiso 1 1 calc R . .
H6P2 H -0.0143 0.5321 0.4060 0.028 Uiso 1 1 calc R . .
C4P C 0.0244(5) 0.5439(4) 0.2166(4) 0.0270(13) Uani 1 1 d . . .
H4P1 H 0.0333 0.5987 0.1817 0.032 Uiso 1 1 calc R . .
H4P2 H -0.0450 0.5247 0.2088 0.032 Uiso 1 1 calc R . .
C1F C 0.1997(5) 0.4336(4) 0.4231(4) 0.0221(12) Uani 1 1 d . . .
C3F C 0.3816(5) 0.4074(5) 0.4577(4) 0.0301(14) Uani 1 1 d . . .
H3F H 0.4473 0.3759 0.4509 0.036 Uiso 1 1 calc R . .
C1G C 0.2393(5) 0.4984(4) 0.1778(4) 0.0249(13) Uani 1 1 d . . .
C6F C 0.1872(5) 0.5077(5) 0.4758(4) 0.0272(13) Uani 1 1 d . . .
H6F H 0.1229 0.5428 0.4808 0.033 Uiso 1 1 calc R . .
C2F C 0.2984(5) 0.3848(4) 0.4140(4) 0.0243(12) Uani 1 1 d . . .
H2F H 0.3082 0.3373 0.3786 0.029 Uiso 1 1 calc R . .
C4F C 0.3669(5) 0.4770(5) 0.5119(4) 0.0321(15) Uani 1 1 d . . .
H4F H 0.4220 0.4893 0.5428 0.039 Uiso 1 1 calc R . .
P2 P 0.34733(12) 0.01639(11) 0.34422(9) 0.0218(3) Uani 1 1 d . . .
O1 O 0.1710(3) 0.2160(3) 0.1867(2) 0.0252(9) Uani 1 1 d . . .
H1O H 0.1550 0.2178 0.1350 0.030 Uiso 1 1 calc R . .
N1 N 0.1420(4) 0.1743(3) 0.3302(3) 0.0187(10) Uani 1 1 d . . .
H1N H 0.1692 0.1788 0.3774 0.022 Uiso 1 1 calc R . .
C1A C 0.3250(5) 0.0539(4) 0.4414(4) 0.0254(13) Uani 1 1 d . . .
C1C C 0.3355(5) -0.0173(4) 0.1075(4) 0.0257(13) Uani 1 1 d . . .
C2A C 0.2721(6) 0.0000(5) 0.4955(4) 0.0322(15) Uani 1 1 d . . .
H2A H 0.2494 -0.0589 0.4834 0.039 Uiso 1 1 calc R . .
C1B C 0.3240(5) -0.1097(4) 0.3441(4) 0.0244(12) Uani 1 1 d . . .
N2 N 0.0409(4) 0.1342(4) 0.3373(3) 0.0274(12) Uani 1 1 d . . .
C1E C 0.0267(5) 0.3219(4) 0.4457(4) 0.0233(12) Uani 1 1 d . . .
C1D C 0.3795(5) 0.1796(4) 0.0952(4) 0.0251(13) Uani 1 1 d . . .
C6D C 0.3459(5) 0.1760(5) 0.0192(4) 0.0302(14) Uani 1 1 d . . .
H6D H 0.3167 0.1214 0.0038 0.036 Uiso 1 1 calc R . .
C5P C 0.0331(5) 0.5756(4) 0.2984(4) 0.0305(14) Uani 1 1 d . . .
H5P1 H -0.0086 0.6365 0.3032 0.037 Uiso 1 1 calc R . .
H5P2 H 0.1049 0.5861 0.3087 0.037 Uiso 1 1 calc R . .
C2D C 0.4183(5) 0.2636(5) 0.1170(4) 0.0307(14) Uani 1 1 d . . .
H2D H 0.4382 0.2687 0.1673 0.037 Uiso 1 1 calc R . .
C6C C 0.4086(5) -0.0727(5) 0.0640(4) 0.0334(15) Uani 1 1 d . . .
H6C H 0.4794 -0.0676 0.0696 0.040 Uiso 1 1 calc R . .
C1H C 0.0725(5) 0.4049(4) 0.1038(4) 0.0259(13) Uani 1 1 d . . .
C2E C 0.0733(5) 0.2906(4) 0.5154(4) 0.0273(13) Uani 1 1 d . . .
H2E H 0.1389 0.3083 0.5271 0.033 Uiso 1 1 calc R . .
C2P C 0.5292(5) -0.0249(5) 0.2584(4) 0.0302(14) Uani 1 1 d . . .
H2P1 H 0.6033 -0.0437 0.2627 0.036 Uiso 1 1 calc R . .
H2P2 H 0.4951 -0.0819 0.2475 0.036 Uiso 1 1 calc R . .
C5E C -0.1239(5) 0.2382(5) 0.4813(4) 0.0328(15) Uani 1 1 d . . .
H5E H -0.1901 0.2212 0.4703 0.039 Uiso 1 1 calc R . .
C6A C 0.3614(5) 0.1403(5) 0.4619(4) 0.0299(14) Uani 1 1 d . . .
H6A1 H 0.3988 0.1758 0.4271 0.036 Uiso 1 1 calc R . .
C1P C 0.5096(5) 0.0506(5) 0.1920(4) 0.0280(13) Uani 1 1 d . . .
H1P2 H 0.5482 0.0278 0.1482 0.034 Uiso 1 1 calc R . .
H1P1 H 0.5369 0.1100 0.2060 0.034 Uiso 1 1 calc R . .
C3P C 0.4889(5) 0.0129(5) 0.3351(4) 0.0276(13) Uani 1 1 d . . .
H3P1 H 0.5098 0.0774 0.3402 0.033 Uiso 1 1 calc R . .
H3P2 H 0.5211 -0.0283 0.3763 0.033 Uiso 1 1 calc R . .
C6E C -0.0723(5) 0.2931(4) 0.4284(4) 0.0272(13) Uani 1 1 d . . .
H6E H -0.1029 0.3110 0.3813 0.033 Uiso 1 1 calc R . .
C2G C 0.3280(5) 0.4640(5) 0.2207(4) 0.0316(15) Uani 1 1 d . . .
H2G H 0.3253 0.4106 0.2544 0.038 Uiso 1 1 calc R . .
C3E C 0.0224(6) 0.2333(5) 0.5674(4) 0.0343(15) Uani 1 1 d . . .
H3E H 0.0546 0.2116 0.6132 0.041 Uiso 1 1 calc R . .
C4A C 0.2880(5) 0.1205(5) 0.5864(4) 0.0323(15) Uani 1 1 d . . .
H4A1 H 0.2751 0.1432 0.6346 0.039 Uiso 1 1 calc R . .
C2N C 0.0014(5) 0.1146(5) 0.2626(4) 0.0363(16) Uani 1 1 d . . .
H2N1 H 0.0496 0.0689 0.2388 0.054 Uiso 1 1 calc R . .
H2N2 H -0.0069 0.1735 0.2315 0.054 Uiso 1 1 calc R . .
H2N3 H -0.0647 0.0886 0.2681 0.054 Uiso 1 1 calc R . .
C5A C 0.3419(6) 0.1733(5) 0.5343(4) 0.0337(15) Uani 1 1 d . . .
H5A H 0.3654 0.2314 0.5476 0.040 Uiso 1 1 calc R . .
C5C C 0.3736(6) -0.1343(5) 0.0132(5) 0.0396(17) Uani 1 1 d . . .
H5C H 0.4216 -0.1704 -0.0157 0.048 Uiso 1 1 calc R . .
C1N C 0.0508(6) 0.0491(5) 0.3870(5) 0.0352(16) Uani 1 1 d . . .
H1N1 H -0.0151 0.0226 0.3910 0.053 Uiso 1 1 calc R . .
H1N2 H 0.0728 0.0654 0.4365 0.053 Uiso 1 1 calc R . .
H1N3 H 0.1015 0.0024 0.3668 0.053 Uiso 1 1 calc R . .
C3G C 0.4202(5) 0.5090(5) 0.2133(4) 0.0338(15) Uani 1 1 d . . .
H3G H 0.4790 0.4856 0.2414 0.041 Uiso 1 1 calc R . .
C3B C 0.2463(6) -0.2405(5) 0.2873(5) 0.0371(16) Uani 1 1 d . . .
H3B1 H 0.2016 -0.2620 0.2517 0.044 Uiso 1 1 calc R . .
C4E C -0.0768(6) 0.2082(5) 0.5510(4) 0.0371(17) Uani 1 1 d . . .
H4E H -0.1117 0.1715 0.5865 0.044 Uiso 1 1 calc R . .
C2B C 0.2591(5) -0.1430(5) 0.2899(4) 0.0273(13) Uani 1 1 d . . .
H2B1 H 0.2240 -0.0993 0.2550 0.033 Uiso 1 1 calc R . .
C4H C 0.0022(7) 0.3176(5) -0.0225(5) 0.046(2) Uani 1 1 d . . .
H4H H -0.0213 0.2881 -0.0647 0.055 Uiso 1 1 calc R . .
C4G C 0.4225(6) 0.5884(6) 0.1638(5) 0.0427(18) Uani 1 1 d . . .
H4G H 0.4829 0.6200 0.1599 0.051 Uiso 1 1 calc R . .
C6B C 0.3753(5) -0.1776(5) 0.3963(4) 0.0334(15) Uani 1 1 d . . .
H6B1 H 0.4177 -0.1569 0.4338 0.040 Uiso 1 1 calc R . .
C2H C 0.1326(5) 0.3978(6) 0.0382(4) 0.0358(16) Uani 1 1 d . . .
H2H H 0.1968 0.4230 0.0363 0.043 Uiso 1 1 calc R . .
C3H C 0.0966(7) 0.3531(6) -0.0245(5) 0.0435(19) Uani 1 1 d . . .
H3H H 0.1375 0.3475 -0.0679 0.052 Uiso 1 1 calc R . .
C4B C 0.3007(6) -0.3060(5) 0.3384(5) 0.0398(17) Uani 1 1 d . . .
H4B1 H 0.2941 -0.3717 0.3356 0.048 Uiso 1 1 calc R . .
C3C C 0.1972(6) -0.0920(6) 0.0485(4) 0.0369(16) Uani 1 1 d . . .
H3C H 0.1266 -0.0995 0.0440 0.044 Uiso 1 1 calc R . .
C2C C 0.2308(5) -0.0288(5) 0.0997(4) 0.0323(15) Uani 1 1 d . . .
H2C1 H 0.1824 0.0062 0.1290 0.039 Uiso 1 1 calc R . .
C3D C 0.4278(6) 0.3394(5) 0.0651(4) 0.0363(16) Uani 1 1 d . . .
H3D H 0.4546 0.3949 0.0810 0.044 Uiso 1 1 calc R . .
C4D C 0.3981(6) 0.3351(5) -0.0105(4) 0.0374(17) Uani 1 1 d . . .
H4D H 0.4065 0.3861 -0.0455 0.045 Uiso 1 1 calc R . .
C5D C 0.3557(6) 0.2526(5) -0.0325(4) 0.0369(16) Uani 1 1 d . . .
H5D H 0.3337 0.2489 -0.0826 0.044 Uiso 1 1 calc R . .
C5B C 0.3631(6) -0.2751(5) 0.3923(5) 0.0431(19) Uani 1 1 d . . .
H5B H 0.3980 -0.3195 0.4268 0.052 Uiso 1 1 calc R . .
C6H C -0.0242(6) 0.3681(6) 0.1051(4) 0.0369(16) Uani 1 1 d . . .
H6H H -0.0658 0.3723 0.1481 0.044 Uiso 1 1 calc R . .
C3A C 0.2534(6) 0.0353(6) 0.5679(4) 0.0409(18) Uani 1 1 d . . .
H3A1 H 0.2170 0.0002 0.6036 0.049 Uiso 1 1 calc R . .
C4C C 0.2685(6) -0.1440(5) 0.0039(4) 0.0392(17) Uani 1 1 d . . .
H4C H 0.2461 -0.1848 -0.0317 0.047 Uiso 1 1 calc R . .
C5F C 0.2708(6) 0.5277(5) 0.5198(4) 0.0344(15) Uani 1 1 d . . .
H5F H 0.2622 0.5756 0.5548 0.041 Uiso 1 1 calc R . .
C5G C 0.3371(7) 0.6225(6) 0.1196(5) 0.048(2) Uani 1 1 d . . .
H5G H 0.3409 0.6747 0.0850 0.058 Uiso 1 1 calc R . .
S2 S 0.59975(16) 0.28998(15) 0.33214(12) 0.0430(5) Uani 1 1 d . . .
O5 O 0.5029(4) 0.2625(4) 0.3025(3) 0.0414(12) Uani 1 1 d . . .
F4 F 0.6588(5) 0.2966(8) 0.1899(4) 0.108(3) Uani 1 1 d . . .
F6 F 0.7066(6) 0.1611(6) 0.2545(7) 0.128(4) Uani 1 1 d . . .
C57 C 0.6923(7) 0.2574(9) 0.2569(7) 0.069(3) Uani 1 1 d . . .
C5H C -0.0579(7) 0.3245(6) 0.0402(5) 0.047(2) Uani 1 1 d . . .
H5H H -0.1226 0.3001 0.0404 0.056 Uiso 1 1 calc R . .
S1 S -0.08278(16) 0.84329(14) 0.20705(11) 0.0409(4) Uani 1 1 d . . .
F5 F 0.7853(4) 0.2892(5) 0.2693(4) 0.086(2) Uani 1 1 d . . .
O6 O 0.6061(5) 0.3907(5) 0.3364(4) 0.0623(18) Uani 1 1 d . . .
O7 O 0.6381(7) 0.2351(7) 0.3980(5) 0.095(3) Uani 1 1 d . . .
F1 F -0.1253(6) 0.8916(5) 0.0633(3) 0.0762(19) Uani 1 1 d . . .
F2 F -0.1045(8) 1.0098(5) 0.1312(4) 0.109(3) Uani 1 1 d . . .
O4 O -0.1115(7) 0.8915(5) 0.2732(4) 0.075(2) Uani 1 1 d . . .
F3 F -0.2436(6) 0.9390(6) 0.1382(5) 0.105(3) Uani 1 1 d . . .
O2 O 0.0230(6) 0.8338(9) 0.1860(5) 0.111(4) Uani 1 1 d . . .
O3 O -0.1325(8) 0.7575(5) 0.1972(5) 0.087(3) Uani 1 1 d . . .
C5 C -0.1409(7) 0.9257(6) 0.1313(5) 0.049(2) Uani 1 1 d . . .
Cl1 Cl -0.2789(2) 0.5487(2) 0.1951(2) 0.0774(8) Uani 1 1 d . . .
Cl2 Cl -0.3951(2) 0.6843(3) 0.2928(2) 0.0862(10) Uani 1 1 d . . .
C1S C -0.2797(8) 0.6097(10) 0.2786(7) 0.080(4) Uani 1 1 d . . .
H1S1 H -0.2215 0.6491 0.2780 0.096 Uiso 1 1 calc R . .
H1S2 H -0.2696 0.5629 0.3213 0.096 Uiso 1 1 calc R . .

loop_
_atom_site_aniso_label
_atom_site_aniso_U_11
_atom_site_aniso_U_22
_atom_site_aniso_U_33
_atom_site_aniso_U_23
_atom_site_aniso_U_13
_atom_site_aniso_U_12
Pt1 0.01864(13) 0.01752(13) 0.01818(13) -0.00259(8) -0.00013(9) 0.00193(8)
Pt2 0.01799(13) 0.01651(12) 0.01661(13) -0.00202(8) -0.00025(8) 0.00132(8)
P1 0.0208(7) 0.0244(7) 0.0204(8) -0.0041(6) 0.0010(6) 0.0025(6)
P3 0.0234(7) 0.0195(7) 0.0193(8) 0.0005(6) -0.0017(6) -0.0001(6)
P4 0.0204(7) 0.0173(6) 0.0146(7) -0.0020(5) 0.0008(5) 0.0012(5)
C6G 0.032(4) 0.036(4) 0.056(5) 0.016(4) -0.002(3) -0.004(3)
C6P 0.026(3) 0.022(3) 0.022(3) -0.001(2) 0.008(2) 0.005(2)
C4P 0.027(3) 0.026(3) 0.026(3) -0.002(3) -0.006(3) 0.007(2)
C1F 0.021(3) 0.022(3) 0.025(3) -0.007(2) 0.000(2) -0.005(2)
C3F 0.030(3) 0.028(3) 0.033(4) -0.007(3) 0.001(3) 0.001(3)
C1G 0.029(3) 0.020(3) 0.027(3) -0.004(2) 0.003(3) -0.004(2)
C6F 0.028(3) 0.026(3) 0.028(3) -0.007(3) 0.005(3) -0.002(2)
C2F 0.030(3) 0.023(3) 0.020(3) -0.004(2) -0.002(2) -0.001(2)
C4F 0.028(3) 0.038(4) 0.032(4) -0.008(3) -0.004(3) -0.011(3)
P2 0.0216(7) 0.0196(7) 0.0236(8) -0.0006(6) -0.0013(6) 0.0010(5)
O1 0.031(2) 0.025(2) 0.019(2) -0.0100(17) -0.0030(18) 0.0079(17)
N1 0.020(2) 0.016(2) 0.019(2) 0.0004(18) -0.0024(19) 0.0017(17)
C1A 0.030(3) 0.027(3) 0.018(3) 0.001(2) -0.003(2) 0.004(2)
C1C 0.032(3) 0.021(3) 0.024(3) 0.001(2) 0.004(3) -0.001(2)
C2A 0.037(4) 0.034(3) 0.026(4) 0.001(3) -0.003(3) -0.007(3)
C1B 0.026(3) 0.022(3) 0.025(3) -0.001(2) 0.004(2) 0.002(2)
N2 0.020(2) 0.027(3) 0.036(3) -0.004(2) 0.005(2) -0.003(2)
C1E 0.027(3) 0.020(3) 0.023(3) -0.011(2) 0.004(2) -0.001(2)
C1D 0.021(3) 0.029(3) 0.025(3) -0.004(2) 0.004(2) 0.003(2)
C6D 0.029(3) 0.034(3) 0.026(3) -0.004(3) -0.001(3) 0.005(3)
C5P 0.036(4) 0.023(3) 0.032(4) -0.008(3) -0.003(3) 0.004(3)
C2D 0.035(4) 0.032(3) 0.025(3) -0.006(3) -0.001(3) 0.002(3)
C6C 0.027(3) 0.028(3) 0.045(4) -0.010(3) 0.007(3) 0.004(3)
C1H 0.031(3) 0.025(3) 0.021(3) -0.003(2) -0.007(3) 0.001(2)
C2E 0.030(3) 0.025(3) 0.027(3) -0.003(2) 0.004(3) 0.002(2)
C2P 0.024(3) 0.035(3) 0.029(4) 0.000(3) 0.000(3) 0.006(3)
C5E 0.027(3) 0.026(3) 0.048(4) -0.009(3) 0.016(3) -0.008(3)
C6A 0.036(4) 0.026(3) 0.026(3) 0.000(3) 0.000(3) 0.005(3)
C1P 0.023(3) 0.036(3) 0.025(3) -0.007(3) 0.003(2) 0.001(2)
C3P 0.027(3) 0.030(3) 0.025(3) 0.003(3) -0.001(3) 0.002(2)
C6E 0.026(3) 0.027(3) 0.029(4) -0.003(3) 0.003(3) -0.003(2)
C2G 0.026(3) 0.036(4) 0.033(4) -0.004(3) 0.002(3) -0.004(3)
C3E 0.043(4) 0.031(3) 0.027(4) 0.000(3) 0.007(3) 0.001(3)
C4A 0.035(4) 0.040(4) 0.021(3) -0.008(3) -0.005(3) 0.008(3)
C2N 0.029(3) 0.041(4) 0.041(4) -0.008(3) -0.001(3) -0.013(3)
C5A 0.037(4) 0.033(3) 0.030(4) -0.008(3) -0.005(3) 0.006(3)
C5C 0.042(4) 0.036(4) 0.042(4) -0.019(3) 0.010(3) 0.001(3)
C1N 0.037(4) 0.023(3) 0.046(4) 0.007(3) 0.002(3) -0.005(3)
C3G 0.023(3) 0.048(4) 0.033(4) -0.012(3) 0.002(3) -0.010(3)
C3B 0.042(4) 0.029(3) 0.042(4) -0.010(3) 0.005(3) -0.012(3)
C4E 0.045(4) 0.029(3) 0.036(4) 0.000(3) 0.022(3) 0.000(3)
C2B 0.029(3) 0.031(3) 0.022(3) 0.000(3) 0.003(3) -0.001(2)
C4H 0.062(5) 0.033(4) 0.041(5) -0.010(3) -0.024(4) 0.010(4)
C4G 0.043(4) 0.043(4) 0.046(5) -0.011(4) 0.008(4) -0.021(3)
C6B 0.029(3) 0.026(3) 0.044(4) 0.000(3) -0.003(3) -0.001(3)
C2H 0.026(3) 0.052(4) 0.028(4) -0.002(3) 0.001(3) 0.000(3)
C3H 0.047(5) 0.055(5) 0.027(4) -0.007(3) -0.001(3) 0.012(4)
C4B 0.051(5) 0.023(3) 0.046(5) -0.007(3) 0.014(4) -0.004(3)
C3C 0.036(4) 0.045(4) 0.032(4) -0.005(3) -0.005(3) -0.012(3)
C2C 0.031(3) 0.034(3) 0.033(4) -0.007(3) 0.000(3) -0.002(3)
C3D 0.044(4) 0.029(3) 0.035(4) -0.005(3) 0.007(3) 0.001(3)
C4D 0.045(4) 0.033(4) 0.032(4) 0.006(3) 0.009(3) 0.005(3)
C5D 0.037(4) 0.047(4) 0.025(4) 0.005(3) 0.001(3) 0.003(3)
C5B 0.035(4) 0.026(3) 0.066(6) 0.012(3) 0.001(4) 0.003(3)
C6H 0.035(4) 0.054(4) 0.023(4) 0.003(3) -0.001(3) -0.014(3)
C3A 0.038(4) 0.060(5) 0.023(4) 0.002(3) 0.007(3) 0.005(3)
C4C 0.057(5) 0.028(3) 0.034(4) -0.011(3) 0.002(3) -0.013(3)
C5F 0.035(4) 0.035(4) 0.035(4) -0.016(3) 0.002(3) -0.007(3)
C5G 0.044(4) 0.046(4) 0.053(5) 0.021(4) 0.008(4) -0.005(3)
S2 0.0423(10) 0.0514(11) 0.0356(10) -0.0045(9) -0.0123(8) -0.0042(8)
O5 0.037(3) 0.048(3) 0.042(3) -0.011(2) -0.002(2) -0.010(2)
F4 0.061(4) 0.231(10) 0.040(4) -0.041(5) 0.005(3) -0.040(5)
F6 0.061(4) 0.101(6) 0.227(11) -0.104(7) -0.004(5) 0.011(4)
C57 0.034(5) 0.089(8) 0.091(9) -0.058(7) 0.001(5) -0.011(4)
C5H 0.049(5) 0.049(5) 0.045(5) 0.002(4) -0.015(4) -0.024(4)
S1 0.0496(11) 0.0419(10) 0.0302(10) 0.0006(8) -0.0015(8) 0.0001(8)
F5 0.032(3) 0.128(6) 0.103(5) -0.051(4) -0.003(3) -0.017(3)
O6 0.057(4) 0.058(4) 0.077(5) -0.038(4) -0.001(3) -0.012(3)
O7 0.091(6) 0.116(7) 0.076(6) 0.037(5) -0.042(5) -0.019(5)
F1 0.113(5) 0.081(4) 0.032(3) -0.009(3) -0.023(3) 0.014(4)
F2 0.217(9) 0.062(4) 0.055(4) 0.024(3) -0.058(5) -0.066(5)
O4 0.131(7) 0.061(4) 0.032(3) -0.002(3) 0.002(4) 0.003(4)
F3 0.075(5) 0.133(6) 0.096(6) 0.003(5) -0.013(4) 0.048(4)
O2 0.047(4) 0.220(11) 0.053(5) 0.042(6) 0.001(4) 0.031(6)
O3 0.133(8) 0.040(4) 0.089(6) 0.005(4) -0.007(5) -0.015(4)
C5 0.059(5) 0.042(4) 0.045(5) -0.002(4) -0.014(4) 0.004(4)
Cl1 0.0568(15) 0.0689(16) 0.106(2) -0.0043(16) 0.0173(15) -0.0038(12)
Cl2 0.0616(16) 0.103(2) 0.096(2) -0.0401(19) -0.0168(15) 0.0056(15)
C1S 0.041(5) 0.131(11) 0.063(7) 0.025(7) 0.002(5) 0.000(6)

loop_
_atom_type_symbol
_atom_type_description
_atom_type_scat_dispersion_real
_atom_type_scat_dispersion_imag
_atom_type_scat_source
C C 0.0033 0.0016 'International Tables Vol C Tables 4.2.6.8 and 6.1.1.4'
H H 0.0000 0.0000 'International Tables Vol C Tables 4.2.6.8 and 6.1.1.4'
B B 0.0013 0.0007 'International Tables Vol C Tables 4.2.6.8 and 6.1.1.4'
N N 0.0061 0.0033 'International Tables Vol C Tables 4.2.6.8 and 6.1.1.4'
O O 0.0106 0.0060 'International Tables Vol C Tables 4.2.6.8 and 6.1.1.4'
F F 0.0171 0.0103 'International Tables Vol C Tables 4.2.6.8 and 6.1.1.4'
P P 0.1023 0.0942 'International Tables Vol C Tables 4.2.6.8 and 6.1.1.4'
Pt Pt -1.7033 8.3905 'International Tables Vol C Tables 4.2.6.8 and 6.1.1.4'
Cl Cl 0.1484 0.1585 'International Tables Vol C Tables 4.2.6.8 and 6.1.1.4'
S S 0.1246 0.1234 'International Tables Vol C Tables 4.2.6.8 and 6.1.1.4'

loop_
_geom_angle_atom_site_label_1
_geom_angle_atom_site_label_2
_geom_angle_atom_site_label_3
_geom_angle
_geom_angle_site_symmetry_1
_geom_angle_site_symmetry_3
_geom_angle_publ_flag
O1 Pt1 N1 76.22(17) . . ?
O1 Pt1 P2 174.24(12) . . ?
N1 Pt1 P2 98.35(13) . . ?
O1 Pt1 P1 92.35(12) . . ?
N1 Pt1 P1 168.34(13) . . ?
P2 Pt1 P1 92.99(6) . . ?
O1 Pt1 Pt2 42.79(11) . . ?
N1 Pt1 Pt2 42.87(12) . . ?
P2 Pt1 Pt2 131.58(4) . . ?
P1 Pt1 Pt2 126.09(4) . . ?
O1 Pt2 N1 76.15(18) . . ?
O1 Pt2 P4 172.36(13) . . ?
N1 Pt2 P4 96.21(14) . . ?
O1 Pt2 P3 94.17(13) . . ?
N1 Pt2 P3 170.06(14) . . ?
P4 Pt2 P3 93.46(6) . . ?
O1 Pt2 Pt1 42.56(11) . . ?
N1 Pt2 Pt1 43.01(13) . . ?
P4 Pt2 Pt1 130.83(4) . . ?
P3 Pt2 Pt1 129.62(4) . . ?
C1C P1 C1P 108.9(3) . . ?
C1C P1 C1D 103.1(3) . . ?
C1P P1 C1D 102.3(3) . . ?
C1C P1 Pt1 113.1(2) . . ?
C1P P1 Pt1 117.1(2) . . ?
C1D P1 Pt1 110.8(2) . . ?
C1G P3 C1H 109.4(3) . . ?
C1G P3 C4P 105.1(3) . . ?
C1H P3 C4P 104.1(3) . . ?
C1G P3 Pt2 115.0(2) . . ?
C1H P3 Pt2 105.3(2) . . ?
C4P P3 Pt2 117.3(2) . . ?
C1F P4 C1E 104.3(3) . . ?
C1F P4 C6P 106.4(3) . . ?
C1E P4 C6P 103.8(3) . . ?
C1F P4 Pt2 113.9(2) . . ?
C1E P4 Pt2 111.29(19) . . ?
C6P P4 Pt2 116.0(2) . . ?
C1G C6G C5G 120.6(7) . . ?
C5P C6P P4 114.0(4) . . ?
C5P C4P P3 113.9(4) . . ?
C2F C1F C6F 119.1(6) . . ?
C2F C1F P4 119.5(5) . . ?
C6F C1F P4 121.2(5) . . ?
C2F C3F C4F 120.3(6) . . ?
C6G C1G C2G 118.8(6) . . ?
C6G C1G P3 121.3(5) . . ?
C2G C1G P3 119.7(5) . . ?
C5F C6F C1F 119.9(6) . . ?
C3F C2F C1F 119.9(6) . . ?
C5F C4F C3F 120.3(6) . . ?
C1B P2 C1A 106.7(3) . . ?
C1B P2 C3P 103.0(3) . . ?
C1A P2 C3P 102.9(3) . . ?
C1B P2 Pt1 116.5(2) . . ?
C1A P2 Pt1 112.4(2) . . ?
C3P P2 Pt1 114.0(2) . . ?
Pt1 O1 Pt2 94.65(17) . . ?
N2 N1 Pt2 112.5(3) . . ?
N2 N1 Pt1 121.9(3) . . ?
Pt2 N1 Pt1 94.1(2) . . ?
C6A C1A C2A 119.0(6) . . ?
C6A C1A P2 118.4(5) . . ?
C2A C1A P2 122.6(5) . . ?
C2C C1C C6C 119.1(6) . . ?
C2C C1C P1 119.0(5) . . ?
C6C C1C P1 121.5(5) . . ?
C1A C2A C3A 119.6(7) . . ?
C2B C1B C6B 118.2(6) . . ?
C2B C1B P2 121.0(5) . . ?
C6B C1B P2 120.7(5) . . ?
C1N N2 C2N 111.7(6) . . ?
C1N N2 N1 109.6(5) . . ?
C2N N2 N1 110.4(5) . . ?
C2E C1E C6E 118.9(6) . . ?
C2E C1E P4 123.1(5) . . ?
C6E C1E P4 117.9(5) . . ?
C2D C1D C6D 118.0(6) . . ?
C2D C1D P1 119.7(5) . . ?
C6D C1D P1 122.3(5) . . ?
C5D C6D C1D 120.6(7) . . ?
C4P C5P C6P 112.9(5) . . ?
C3D C2D C1D 120.8(7) . . ?
C5C C6C C1C 119.1(7) . . ?
C2H C1H C6H 119.0(6) . . ?
C2H C1H P3 124.0(5) . . ?
C6H C1H P3 116.5(5) . . ?
C3E C2E C1E 120.6(6) . . ?
C1P C2P C3P 112.5(5) . . ?
C6E C5E C4E 120.2(7) . . ?
C5A C6A C1A 120.0(7) . . ?
C2P C1P P1 114.9(5) . . ?
C2P C3P P2 113.1(5) . . ?
C5E C6E C1E 120.2(6) . . ?
C3G C2G C1G 120.8(7) . . ?
C2E C3E C4E 120.1(7) . . ?
C3A C4A C5A 120.5(6) . . ?
C4A C5A C6A 120.3(7) . . ?
C6C C5C C4C 121.8(6) . . ?
C4G C3G C2G 118.9(7) . . ?
C2B C3B C4B 119.5(7) . . ?
C3E C4E C5E 120.0(7) . . ?
C3B C2B C1B 120.8(6) . . ?
C5H C4H C3H 120.7(8) . . ?
C3G C4G C5G 121.5(7) . . ?
C5B C6B C1B 120.4(7) . . ?
C1H C2H C3H 120.2(7) . . ?
C4H C3H C2H 120.2(8) . . ?
C5B C4B C3B 120.7(7) . . ?
C4C C3C C2C 120.1(7) . . ?
C1C C2C C3C 120.8(7) . . ?
C2D C3D C4D 121.5(7) . . ?
C5D C4D C3D 118.3(7) . . ?
C6D C5D C4D 120.6(7) . . ?
C4B C5B C6B 120.4(7) . . ?
C1H C6H C5H 118.9(7) . . ?
C4A C3A C2A 120.5(7) . . ?
C3C C4C C5C 119.0(7) . . ?
C4F C5F C6F 120.4(6) . . ?
C4G C5G C6G 119.4(7) . . ?
O6 S2 O7 113.7(5) . . ?
O6 S2 O5 115.4(4) . . ?
O7 S2 O5 114.8(5) . . ?
O6 S2 C57 103.0(5) . . ?
O7 S2 C57 105.1(6) . . ?
O5 S2 C57 102.7(4) . . ?
F4 C57 F5 106.7(11) . . ?
F4 C57 F6 110.4(10) . . ?
F5 C57 F6 107.4(9) . . ?
F4 C57 S2 110.9(7) . . ?
F5 C57 S2 111.9(7) . . ?
F6 C57 S2 109.6(10) . . ?
C4H C5H C6H 120.9(8) . . ?
O4 S1 O2 118.9(6) . . ?
O4 S1 O3 114.8(5) . . ?
O2 S1 O3 112.6(7) . . ?
O4 S1 C5 102.7(4) . . ?
O2 S1 C5 102.1(5) . . ?
O3 S1 C5 102.8(5) . . ?
F2 C5 F1 107.9(9) . . ?
F2 C5 F3 108.0(8) . . ?
F1 C5 F3 105.0(8) . . ?
F2 C5 S1 111.8(6) . . ?
F1 C5 S1 112.3(6) . . ?
F3 C5 S1 111.5(7) . . ?
Cl1 C1S Cl2 113.8(6) . . ?

loop_
_geom_bond_atom_site_label_1
_geom_bond_atom_site_label_2
_geom_bond_distance
_geom_bond_site_symmetry_2
_geom_bond_publ_flag
Pt1 O1 2.095(4) . ?
Pt1 N1 2.111(5) . ?
Pt1 P2 2.2297(15) . ?
Pt1 P1 2.2582(16) . ?
Pt1 Pt2 3.0867(5) . ?
Pt2 O1 2.104(4) . ?
Pt2 N1 2.105(5) . ?
Pt2 P4 2.2082(15) . ?
Pt2 P3 2.2591(15) . ?
P1 C1C 1.806(7) . ?
P1 C1P 1.817(6) . ?
P1 C1D 1.833(7) . ?
P3 C1G 1.801(7) . ?
P3 C1H 1.816(6) . ?
P3 C4P 1.824(6) . ?
P4 C1F 1.806(6) . ?
P4 C1E 1.807(7) . ?
P4 C6P 1.827(6) . ?
C6G C1G 1.388(10) . ?
C6G C5G 1.397(11) . ?
C6P C5P 1.541(9) . ?
C4P C5P 1.533(9) . ?
C1F C2F 1.401(8) . ?
C1F C6F 1.419(8) . ?
C3F C2F 1.390(9) . ?
C3F C4F 1.394(9) . ?
C1G C2G 1.405(9) . ?
C6F C5F 1.386(10) . ?
C4F C5F 1.380(10) . ?
P2 C1B 1.809(6) . ?
P2 C1A 1.828(7) . ?
P2 C3P 1.831(7) . ?
N1 N2 1.469(7) . ?
C1A C6A 1.395(9) . ?
C1A C2A 1.398(9) . ?
C1C C2C 1.383(9) . ?
C1C C6C 1.414(9) . ?
C2A C3A 1.402(10) . ?
C1B C2B 1.393(9) . ?
C1B C6B 1.404(9) . ?
N2 C1N 1.433(8) . ?
N2 C2N 1.458(9) . ?
C1E C2E 1.399(9) . ?
C1E C6E 1.412(9) . ?
C1D C2D 1.384(9) . ?
C1D C6D 1.410(9) . ?
C6D C5D 1.383(10) . ?
C2D C3D 1.374(10) . ?
C6C C5C 1.372(10) . ?
C1H C2H 1.392(10) . ?
C1H C6H 1.392(10) . ?
C2E C3E 1.388(10) . ?
C2P C1P 1.536(9) . ?
C2P C3P 1.546(9) . ?
C5E C6E 1.384(9) . ?
C5E C4E 1.397(11) . ?
C6A C5A 1.392(9) . ?
C2G C3G 1.399(9) . ?
C3E C4E 1.392(11) . ?
C4A C3A 1.359(11) . ?
C4A C5A 1.375(11) . ?
C5C C4C 1.386(11) . ?
C3G C4G 1.375(11) . ?
C3B C2B 1.386(9) . ?
C3B C4B 1.390(11) . ?
C4H C5H 1.350(13) . ?
C4H C3H 1.356(12) . ?
C4G C5G 1.383(12) . ?
C6B C5B 1.386(10) . ?
C2H C3H 1.394(11) . ?
C4B C5B 1.356(12) . ?
C3C C4C 1.385(11) . ?
C3C C2C 1.387(10) . ?
C3D C4D 1.390(11) . ?
C4D C5D 1.389(11) . ?
C6H C5H 1.408(11) . ?
S2 O6 1.418(7) . ?
S2 O7 1.419(8) . ?
S2 O5 1.445(5) . ?
S2 C57 1.828(11) . ?
F4 C57 1.329(15) . ?
F6 C57 1.340(15) . ?
C57 F5 1.338(10) . ?
S1 O4 1.405(7) . ?
S1 O2 1.411(8) . ?
S1 O3 1.425(8) . ?
S1 C5 1.828(8) . ?
F1 C5 1.318(10) . ?
F2 C5 1.302(10) . ?
F3 C5 1.329(11) . ?
Cl1 C1S 1.732(13) . ?
Cl2 C1S 1.762(11) . ?
